data_4511212
loop_
_publ_author_name
'Draguta, Sergiu'
'Yakovenko, Andrey A.'
'Fonari, Marina S.'
'Timofeeva, Tatiana V.'

_publ_section_title
;
 Unusual Chemical Ratio, Z&#x2033; Values, and Polymorphism in Three
 NewN-Methyl Aminopyridine--4-Nitrophenol Adducts
;
_journal_issue 7
_journal_name_full 'Crystal Growth &amp; Design'
_journal_page_first 3423
_journal_paper_doi 10.1021/cg500360f
_journal_volume 14
_journal_year 2014
_chemical_formula_moiety 'C6 H8 N2'
_chemical_formula_sum 'C6 H8 N2'
_chemical_formula_weight 108.14
_chemical_name_systematic
; 
 ? 
;
_space_group_IT_number 61
_symmetry_cell_setting orthorhombic
_symmetry_space_group_name_Hall '-P 2ac 2ab'
_symmetry_space_group_name_H-M 'P b c a'
_atom_sites_solution_hydrogens geom
_atom_sites_solution_primary direct
_atom_sites_solution_secondary difmap
_audit_creation_method SHELXL-97
_cell_angle_alpha 90.00
_cell_angle_beta 90.00
_cell_angle_gamma 90.00
_cell_formula_units_Z 8
_cell_length_a 7.897(4)
_cell_length_b 8.786(4)
_cell_length_c 18.235(9)
_cell_measurement_reflns_used 1842
_cell_measurement_temperature 203(2)
_cell_measurement_theta_max 24.39
_cell_measurement_theta_min 3.41
_cell_volume 1265.2(11)
_computing_cell_refinement 'Bruker SAINT'
_computing_data_collection 'Bruker APEX2'
_computing_data_reduction 'Bruker SAINT'
_computing_molecular_graphics 'Bruker SHELXTL'
_computing_publication_material 'Bruker SHELXTL'
_computing_structure_refinement 'SHELXL-97 (Sheldrick, 2008)'
_computing_structure_solution 'SHELXS-97 (Sheldrick, 2008)'
_diffrn_ambient_temperature 203(2)
_diffrn_measured_fraction_theta_full 0.852
_diffrn_measured_fraction_theta_max 0.835
_diffrn_measurement_device_type 'Bruker APEX-II CCD'
_diffrn_measurement_method '\f and \w scans'
_diffrn_radiation_monochromator graphite
_diffrn_radiation_source 'fine-focus sealed tube'
_diffrn_radiation_type MoK\a
_diffrn_radiation_wavelength 0.71073
_diffrn_reflns_av_R_equivalents 0.0612
_diffrn_reflns_av_sigmaI/netI 0.0452
_diffrn_reflns_limit_h_max 9
_diffrn_reflns_limit_h_min -2
_diffrn_reflns_limit_k_max 7
_diffrn_reflns_limit_k_min -7
_diffrn_reflns_limit_l_max 22
_diffrn_reflns_limit_l_min -22
_diffrn_reflns_number 6568
_diffrn_reflns_theta_full 25.00
_diffrn_reflns_theta_max 25.98
_diffrn_reflns_theta_min 3.41
_exptl_absorpt_coefficient_mu 0.072
_exptl_absorpt_correction_type none
_exptl_crystal_colour colorless
_exptl_crystal_density_diffrn 1.136
_exptl_crystal_density_method 'not measured'
_exptl_crystal_description prism
_exptl_crystal_F_000 464
_exptl_crystal_size_max 0.33
_exptl_crystal_size_mid 0.20
_exptl_crystal_size_min 0.20
_refine_diff_density_max 0.183
_refine_diff_density_min -0.182
_refine_diff_density_rms 0.042
_refine_ls_extinction_coef 0.042(6)
_refine_ls_extinction_expression Fc^*^=kFc[1+0.001xFc^2^\l^3^/sin(2\q)]^-1/4^
_refine_ls_extinction_method SHELXL
_refine_ls_goodness_of_fit_ref 1.080
_refine_ls_hydrogen_treatment mixed
_refine_ls_matrix_type full
_refine_ls_number_parameters 79
_refine_ls_number_reflns 1041
_refine_ls_number_restraints 0
_refine_ls_restrained_S_all 1.080
_refine_ls_R_factor_all 0.0854
_refine_ls_R_factor_gt 0.0581
_refine_ls_shift/su_max 0.000
_refine_ls_shift/su_mean 0.000
_refine_ls_structure_factor_coef Fsqd
_refine_ls_weighting_details 'calc w=1/[\s^2^(Fo^2^)+(0.0468P)^2^+0.8846P] where P=(Fo^2^+2Fc^2^)/3'
_refine_ls_weighting_scheme calc
_refine_ls_wR_factor_gt 0.1311
_refine_ls_wR_factor_ref 0.1465
_reflns_number_gt 707
_reflns_number_total 1041
_reflns_threshold_expression >2sigma(I)
_cod_data_source_file all_compounds_completed_corrected.cif
_cod_data_source_block comp_2_203_K
_cod_depositor_comments 'Adding full bibliography for 4511210--4511217.cif.'
_cod_original_cell_volume 1265.2(10)
_cod_original_sg_symbol_H-M Pbca
_cod_database_code 4511212

loop_
_symmetry_equiv_pos_as_xyz
'x, y, z'
'-x+1/2, -y, z+1/2'
'-x, y+1/2, -z+1/2'
'x+1/2, -y+1/2, -z'
'-x, -y, -z'
'x-1/2, y, -z-1/2'
'x, -y-1/2, z-1/2'
'-x-1/2, y-1/2, z'

loop_
_atom_site_label
_atom_site_type_symbol
_atom_site_fract_x
_atom_site_fract_y
_atom_site_fract_z
_atom_site_U_iso_or_equiv
_atom_site_adp_type
_atom_site_occupancy
_atom_site_symmetry_multiplicity
_atom_site_calc_flag
_atom_site_refinement_flags
N1 N 0.0797(3) 0.5821(3) 0.38853(11) 0.0477(7) Uani 1 1 d .
C2 C 0.1417(3) 0.7236(3) 0.37964(12) 0.0391(7) Uani 1 1 d .
C3 C 0.0632(3) 0.8302(3) 0.33266(13) 0.0452(7) Uani 1 1 d .
H3 H 0.1097 0.9278 0.3264 0.054 Uiso 1 1 calc R
N4 N 0.2840(3) 0.7632(3) 0.41728(13) 0.0526(7) Uani 1 1 d .
H4 H 0.321(4) 0.858(4) 0.4142(18) 0.078(12) Uiso 1 1 d .
C5 C -0.0819(3) 0.7893(4) 0.29641(15) 0.0538(8) Uani 1 1 d .
H5 H -0.1343 0.8584 0.2642 0.065 Uiso 1 1 calc R
C6 C -0.1510(4) 0.6471(4) 0.30710(17) 0.0605(9) Uani 1 1 d .
H6 H -0.2531 0.6188 0.2843 0.073 Uiso 1 1 calc R
C7 C -0.0654(4) 0.5478(4) 0.35226(17) 0.0580(9) Uani 1 1 d .
H7 H -0.1106 0.4497 0.3584 0.070 Uiso 1 1 calc R
C8 C 0.3656(4) 0.6657(4) 0.47090(17) 0.0686(10) Uani 1 1 d .
H8A H 0.4159 0.5790 0.4462 0.103 Uiso 1 1 calc R
H8B H 0.2822 0.6305 0.5061 0.103 Uiso 1 1 calc R
H8C H 0.4532 0.7226 0.4962 0.103 Uiso 1 1 calc R

loop_
_atom_site_aniso_label
_atom_site_aniso_U_11
_atom_site_aniso_U_22
_atom_site_aniso_U_33
_atom_site_aniso_U_23
_atom_site_aniso_U_13
_atom_site_aniso_U_12
N1 0.0495(13) 0.0373(18) 0.0565(13) 0.0007(10) -0.0033(10) -0.0015(11)
C2 0.0411(13) 0.0340(19) 0.0421(13) -0.0024(11) 0.0020(10) 0.0030(12)
C3 0.0475(14) 0.0389(19) 0.0491(14) 0.0036(12) 0.0034(11) 0.0030(12)
N4 0.0518(13) 0.0409(19) 0.0651(14) 0.0071(12) -0.0148(10) -0.0053(12)
C5 0.0528(16) 0.049(2) 0.0593(16) -0.0015(14) -0.0057(13) 0.0128(15)
C6 0.0476(16) 0.054(2) 0.080(2) -0.0044(16) -0.0152(15) 0.0041(15)
C7 0.0541(16) 0.040(2) 0.080(2) -0.0029(15) -0.0100(15) -0.0049(14)
C8 0.078(2) 0.056(2) 0.071(2) 0.0049(16) -0.0274(17) 0.0006(17)

loop_
_atom_type_symbol
_atom_type_description
_atom_type_scat_dispersion_real
_atom_type_scat_dispersion_imag
_atom_type_scat_source
C C 0.0033 0.0016 'International Tables Vol C Tables 4.2.6.8 and 6.1.1.4'
H H 0.0000 0.0000 'International Tables Vol C Tables 4.2.6.8 and 6.1.1.4'
N N 0.0061 0.0033 'International Tables Vol C Tables 4.2.6.8 and 6.1.1.4'

loop_
_geom_angle_atom_site_label_1
_geom_angle_atom_site_label_2
_geom_angle_atom_site_label_3
_geom_angle
C2 N1 C7 117.0(2)
N1 C2 N4 118.4(2)
N1 C2 C3 121.7(2)
N4 C2 C3 119.9(3)
C5 C3 C2 119.1(3)
C2 N4 C8 123.7(3)
C3 C5 C6 120.0(3)
C7 C6 C5 117.7(3)
N1 C7 C6 124.5(3)

loop_
_geom_bond_atom_site_label_1
_geom_bond_atom_site_label_2
_geom_bond_distance
N1 C2 1.346(3)
N1 C7 1.357(3)
C2 N4 1.362(3)
C2 C3 1.413(3)
C3 C5 1.371(4)
N4 C8 1.451(4)
C5 C6 1.378(4)
C6 C7 1.377(4)

loop_
_geom_hbond_atom_site_label_D
_geom_hbond_atom_site_label_H
_geom_hbond_atom_site_label_A
_geom_hbond_distance_DH
_geom_hbond_distance_HA
_geom_hbond_distance_DA
_geom_hbond_angle_DHA
_geom_hbond_site_symmetry_A
N4 H4 N1 0.88(3) 2.17(4) 3.046(4) 171(3) 8_665
